data_7231003
loop_
_publ_author_name
'Clulow, Rebecca'
'Lightfoot, Philip'

_publ_section_title
;
 New sarcosine--metal halide complexes related to ferroelectric TSCC
;
_journal_issue 28
_journal_name_full CrystEngComm
_journal_page_first 4012
_journal_paper_doi 10.1039/C8CE00719E
_journal_volume 20
_journal_year 2018
_chemical_formula_moiety 'C6 H18 Ca N2 O6, 2(I)'
_chemical_formula_sum 'C6 H18 Ca I2 N2 O6'
_chemical_formula_weight 508.10
_space_group_crystal_system triclinic
_space_group_IT_number 2
_space_group_name_Hall '-P 1'
_space_group_name_H-M_alt 'P -1'
_symmetry_space_group_name_Hall '-P 1'
_symmetry_space_group_name_H-M 'P -1'
_atom_sites_solution_hydrogens mixed
_audit_creation_method SHELXL-2014/7
_audit_update_record
;
2018-05-03 deposited with the CCDC.
2018-06-25 downloaded from the CCDC.
;
_cell_angle_alpha 95.593(13)
_cell_angle_beta 90.980(12)
_cell_angle_gamma 90.965(11)
_cell_formula_units_Z 1
_cell_length_a 4.9952(4)
_cell_length_b 5.9493(5)
_cell_length_c 13.8126(12)
_cell_measurement_reflns_used 820
_cell_measurement_temperature 173(2)
_cell_measurement_theta_max 27.5
_cell_measurement_theta_min 1.5
_cell_volume 408.40(6)
_computing_structure_refinement 'SHELXL-2014/7 (Sheldrick, 2014)'
_diffrn_ambient_temperature 173(2)
_diffrn_detector_area_resol_mean 13.6612
_diffrn_measured_fraction_theta_full 0.999
_diffrn_measured_fraction_theta_max 0.996
_diffrn_measurement_device_type 'Rigaku Mercury2 (2x2 bin mode)'
_diffrn_measurement_method 'profile data from \w-scans'
_diffrn_radiation_type MoK\a
_diffrn_radiation_wavelength 0.71075
_diffrn_reflns_av_R_equivalents 0.0589
_diffrn_reflns_av_unetI/netI 0.0736
_diffrn_reflns_Laue_measured_fraction_full 0.999
_diffrn_reflns_Laue_measured_fraction_max 0.996
_diffrn_reflns_limit_h_max 6
_diffrn_reflns_limit_h_min -6
_diffrn_reflns_limit_k_max 7
_diffrn_reflns_limit_k_min -7
_diffrn_reflns_limit_l_max 17
_diffrn_reflns_limit_l_min -17
_diffrn_reflns_number 4214
_diffrn_reflns_point_group_measured_fraction_full 0.999
_diffrn_reflns_point_group_measured_fraction_max 0.996
_diffrn_reflns_theta_full 25.242
_diffrn_reflns_theta_max 27.466
_diffrn_reflns_theta_min 1.482
_diffrn_source 'Sealed Tube'
_exptl_absorpt_coefficient_mu 4.178
_exptl_absorpt_correction_T_max 1.000
_exptl_absorpt_correction_T_min 0.697
_exptl_absorpt_correction_type multi-scan
_exptl_absorpt_process_details
'The program SADABS-2008/1 - G.M. Sheldrick was used to apply a multi-scan absorption correction.'
_exptl_crystal_colour colourless
_exptl_crystal_density_diffrn 2.066
_exptl_crystal_description block
_exptl_crystal_F_000 242
_exptl_crystal_size_max 0.09
_exptl_crystal_size_mid 0.07
_exptl_crystal_size_min 0.07
_refine_diff_density_max 3.985
_refine_diff_density_min -0.925
_refine_diff_density_rms 0.282
_refine_ls_extinction_method none
_refine_ls_goodness_of_fit_ref 1.107
_refine_ls_hydrogen_treatment mixed
_refine_ls_matrix_type full
_refine_ls_number_parameters 96
_refine_ls_number_reflns 1859
_refine_ls_number_restraints 3
_refine_ls_restrained_S_all 1.106
_refine_ls_R_factor_all 0.0904
_refine_ls_R_factor_gt 0.0659
_refine_ls_shift/su_max 0.000
_refine_ls_shift/su_mean 0.000
_refine_ls_structure_factor_coef Fsqd
_refine_ls_weighting_details 'w=1/[\s^2^(Fo^2^)+(0.1000P)^2^] where P=(Fo^2^+2Fc^2^)/3'
_refine_ls_weighting_scheme calc
_refine_ls_wR_factor_gt 0.1615
_refine_ls_wR_factor_ref 0.1743
_reflns_Friedel_coverage 0.000
_reflns_number_gt 1381
_reflns_number_total 1859
_reflns_threshold_expression 'I > 2\s(I)'
_cod_data_source_file c8ce00719e2.cif
_cod_data_source_block shelx
_cod_depositor_comments 'Adding full bibliography for 7231003--7231021.cif.'
_cod_database_code 7231003
_shelx_shelxl_version_number 2014/7
_shelx_space_group_comment
;
The symmetry employed for this shelxl refinement is uniquely defined
by the following loop, which should always be used as a source of
symmetry information in preference to the above space-group names.
They are only intended as comments.
;

loop_
_space_group_symop_operation_xyz
'x, y, z'
'-x, -y, -z'

loop_
_atom_site_label
_atom_site_type_symbol
_atom_site_fract_x
_atom_site_fract_y
_atom_site_fract_z
_atom_site_U_iso_or_equiv
_atom_site_adp_type
_atom_site_occupancy
_atom_site_site_symmetry_order
_atom_site_calc_flag
_atom_site_refinement_flags_posn
_atom_site_refinement_flags_adp
_atom_site_refinement_flags_occupancy
I1 I 0.05875(14) 0.78223(11) 0.15666(5) 0.0393(3) Uani 1 1 d . . .
Ca1 Ca 1.0000 0.5000 0.5000 0.0327(6) Uani 1 2 d S . P
O2 O 0.2441(13) 0.3537(12) 0.3663(5) 0.0374(16) Uani 1 1 d . . .
O1 O 0.6398(15) 0.2795(13) 0.4319(5) 0.0415(17) Uani 1 1 d . . .
N1 N 0.4114(16) 0.2911(14) 0.1829(6) 0.0298(16) Uani 1 1 d . . .
O3 O 1.115(2) 0.1923(17) 0.5913(7) 0.062(2) Uani 1 1 d D . .
C2 C 0.610(2) 0.2849(18) 0.2618(7) 0.035(2) Uani 1 1 d . . .
H1 H 0.7418 0.4052 0.2576 0.041 Uiso 1 1 calc R U .
H2 H 0.7025 0.1424 0.2537 0.041 Uiso 1 1 calc R U .
C1 C 0.4855(19) 0.3114(15) 0.3616(7) 0.0305(19) Uani 1 1 d . . .
C3 C 0.526(2) 0.2707(18) 0.0849(7) 0.038(2) Uani 1 1 d . . .
H5 H 0.6713 0.3779 0.0829 0.058 Uiso 1 1 calc R U .
H7 H 0.3907 0.3001 0.0379 0.058 Uiso 1 1 calc R U .
H6 H 0.5915 0.1206 0.0701 0.058 Uiso 1 1 calc R U .
H3 H 0.31(2) 0.428(18) 0.190(7) 0.02(2) Uiso 1 1 d . . .
H4 H 0.28(2) 0.166(16) 0.185(7) 0.02(2) Uiso 1 1 d . . .
H8 H 1.279(5) 0.210(14) 0.580(6) 0.004(19) Uiso 1 1 d D . .
H9 H 1.04(2) 0.31(4) 0.58(4) 0.5(5) Uiso 1 1 d D . .

loop_
_atom_site_aniso_label
_atom_site_aniso_U_11
_atom_site_aniso_U_22
_atom_site_aniso_U_33
_atom_site_aniso_U_23
_atom_site_aniso_U_13
_atom_site_aniso_U_12
I1 0.0399(4) 0.0310(4) 0.0470(4) 0.0030(3) 0.0007(3) 0.0095(2)
Ca1 0.0264(13) 0.0473(16) 0.0229(12) -0.0056(11) -0.0004(10) 0.0067(11)
O2 0.030(3) 0.044(4) 0.037(4) -0.006(3) 0.005(3) 0.011(3)
O1 0.038(4) 0.054(5) 0.032(4) 0.004(3) -0.001(3) 0.000(3)
N1 0.035(4) 0.028(4) 0.028(4) 0.004(3) 0.003(3) 0.009(3)
O3 0.078(7) 0.058(5) 0.050(5) 0.002(4) 0.006(5) 0.016(5)
C2 0.031(5) 0.043(5) 0.028(5) -0.003(4) 0.006(4) 0.009(4)
C1 0.034(5) 0.026(4) 0.030(5) -0.007(4) 0.006(4) 0.002(3)
C3 0.047(6) 0.042(6) 0.026(5) 0.001(4) 0.001(4) 0.005(4)

loop_
_atom_type_symbol
_atom_type_description
_atom_type_scat_dispersion_real
_atom_type_scat_dispersion_imag
_atom_type_scat_source
Ca Ca 0.2262 0.3064 'International Tables Vol C Tables 4.2.6.8 and 6.1.1.4'
I I -0.4742 1.8119 'International Tables Vol C Tables 4.2.6.8 and 6.1.1.4'
C C 0.0033 0.0016 'International Tables Vol C Tables 4.2.6.8 and 6.1.1.4'
N N 0.0061 0.0033 'International Tables Vol C Tables 4.2.6.8 and 6.1.1.4'
O O 0.0106 0.0060 'International Tables Vol C Tables 4.2.6.8 and 6.1.1.4'
H H 0.0000 0.0000 'International Tables Vol C Tables 4.2.6.8 and 6.1.1.4'

loop_
_geom_angle_atom_site_label_1
_geom_angle_atom_site_label_2
_geom_angle_atom_site_label_3
_geom_angle
_geom_angle_site_symmetry_1
_geom_angle_site_symmetry_3
O2 Ca1 O2 180.0 2_666 1_655
O2 Ca1 O1 93.5(3) 2_666 .
O2 Ca1 O1 86.5(3) 1_655 .
O2 Ca1 O1 86.5(3) 2_666 2_766
O2 Ca1 O1 93.5(3) 1_655 2_766
O1 Ca1 O1 180.0(3) . 2_766
O2 Ca1 O3 92.3(3) 2_666 2_766
O2 Ca1 O3 87.7(3) 1_655 2_766
O1 Ca1 O3 91.9(3) . 2_766
O1 Ca1 O3 88.1(3) 2_766 2_766
O2 Ca1 O3 87.7(3) 2_666 .
O2 Ca1 O3 92.3(3) 1_655 .
O1 Ca1 O3 88.1(3) . .
O1 Ca1 O3 91.9(3) 2_766 .
O3 Ca1 O3 180.0(5) 2_766 .
O2 Ca1 H8 99.7(16) 2_666 .
O2 Ca1 H8 80.3(16) 1_655 .
O1 Ca1 H8 102.2(14) . .
O1 Ca1 H8 77.8(14) 2_766 .
O3 Ca1 H8 160.8(7) 2_766 .
O3 Ca1 H8 19.2(7) . .
O2 Ca1 H9 77(10) 2_666 .
O2 Ca1 H9 103(10) 1_655 .
O1 Ca1 H9 88(10) . .
O1 Ca1 H9 92(10) 2_766 .
O3 Ca1 H9 169(10) 2_766 .
O3 Ca1 H9 11(10) . .
H8 Ca1 H9 28(5) . .
C1 O2 Ca1 129.1(6) . 1_455
C1 O1 Ca1 129.9(7) . .
C2 N1 C3 114.0(7) . .
C2 N1 H3 112(6) . .
C3 N1 H3 108(6) . .
C2 N1 H4 110(6) . .
C3 N1 H4 107(5) . .
H3 N1 H4 105(8) . .
Ca1 O3 H8 91(6) . .
Ca1 O3 H9 22(10) . .
H8 O3 H9 106(3) . .
N1 C2 C1 112.5(8) . .
N1 C2 H1 109.1 . .
C1 C2 H1 109.1 . .
N1 C2 H2 109.1 . .
C1 C2 H2 109.1 . .
H1 C2 H2 107.8 . .
O2 C1 O1 126.3(9) . .
O2 C1 C2 118.0(9) . .
O1 C1 C2 115.7(8) . .
N1 C3 H5 109.5 . .
N1 C3 H7 109.5 . .
H5 C3 H7 109.5 . .
N1 C3 H6 109.5 . .
H5 C3 H6 109.5 . .
H7 C3 H6 109.5 . .

loop_
_geom_bond_atom_site_label_1
_geom_bond_atom_site_label_2
_geom_bond_distance
_geom_bond_site_symmetry_2
Ca1 O2 2.335(6) 2_666
Ca1 O2 2.335(6) 1_655
Ca1 O1 2.338(7) .
Ca1 O1 2.338(7) 2_766
Ca1 O3 2.394(10) 2_766
Ca1 O3 2.394(10) .
Ca1 H8 2.56(8) .
Ca1 H9 1.6(2) .
O2 C1 1.238(11) .
O2 Ca1 2.335(6) 1_455
O1 C1 1.261(12) .
N1 C2 1.465(13) .
N1 C3 1.474(13) .
N1 H3 0.97(11) .
N1 H4 0.99(10) .
O3 H8 0.843(10) .
O3 H9 0.839(10) .
C2 C1 1.517(13) .
C2 H1 0.9700 .
C2 H2 0.9700 .
C3 H5 0.9600 .
C3 H7 0.9600 .
C3 H6 0.9600 .

loop_
_geom_hbond_atom_site_label_D
_geom_hbond_atom_site_label_H
_geom_hbond_atom_site_label_A
_geom_hbond_distance_DH
_geom_hbond_distance_HA
_geom_hbond_distance_DA
_geom_hbond_angle_DHA
_geom_hbond_site_symmetry_A
N1 H3 I1 0.97(11) 2.54(11) 3.483(8) 163(8) .
N1 H4 I1 0.99(10) 2.51(10) 3.462(9) 161(8) 1_545
